data_4348201
loop_
_publ_author_name
'Nath, Jayanta Kumar'
'Baruah, Jubaraj B.'

_publ_section_title
;
 Twisted conformations in complexes of
 N-(3-imidazol-1-yl-propyl)-1,8-naphthalimide and fluorescence properties
;
_journal_issue 4
_journal_name_full 'Inorg. Chem. Front.'
_journal_page_first 342
_journal_paper_doi 10.1039/C4QI00028E
_journal_volume 1
_journal_year 2014
_chemical_formula_sum 'C62 H59 Cd N13 O8 S2'
_chemical_formula_weight 1290.74
_space_group_IT_number 2
_space_group_name_Hall '-P 1'
_space_group_name_H-M_alt 'P -1'
_symmetry_cell_setting triclinic
_symmetry_space_group_name_H-M 'P -1'
_atom_sites_solution_hydrogens geom
_atom_sites_solution_primary direct
_atom_sites_solution_secondary difmap
_audit_creation_method SHELXL-97
_cell_angle_alpha 91.4080(10)
_cell_angle_beta 95.6650(10)
_cell_angle_gamma 106.9570(10)
_cell_formula_units_Z 2
_cell_length_a 10.3324(3)
_cell_length_b 16.9948(4)
_cell_length_c 17.5964(4)
_cell_measurement_temperature 296(2)
_cell_volume 2936.48(13)
_computing_structure_refinement 'SHELXL-97 (Sheldrick, 1997)'
_computing_structure_solution 'SHELXS-97 (Sheldrick, 1990)'
_diffrn_ambient_temperature 296(2)
_diffrn_measured_fraction_theta_full 0.983
_diffrn_measured_fraction_theta_max 0.983
_diffrn_radiation_monochromator graphite
_diffrn_radiation_source 'fine-focus sealed tube'
_diffrn_radiation_type MoK\a
_diffrn_radiation_wavelength 0.71073
_diffrn_reflns_av_R_equivalents 0.0280
_diffrn_reflns_av_sigmaI/netI 0.0317
_diffrn_reflns_limit_h_max 12
_diffrn_reflns_limit_h_min -12
_diffrn_reflns_limit_k_max 18
_diffrn_reflns_limit_k_min -19
_diffrn_reflns_limit_l_max 20
_diffrn_reflns_limit_l_min -21
_diffrn_reflns_number 41379
_diffrn_reflns_theta_full 25.25
_diffrn_reflns_theta_max 25.25
_diffrn_reflns_theta_min 1.16
_exptl_absorpt_coefficient_mu 0.511
_exptl_absorpt_correction_type none
_exptl_crystal_colour brown
_exptl_crystal_density_diffrn 1.460
_exptl_crystal_density_method 'not measured'
_exptl_crystal_description Plate
_exptl_crystal_F_000 1332
_exptl_crystal_size_max 0.31
_exptl_crystal_size_mid 0.23
_exptl_crystal_size_min 0.17
_refine_diff_density_max 0.253
_refine_diff_density_min -0.371
_refine_diff_density_rms 0.051
_refine_ls_extinction_method none
_refine_ls_goodness_of_fit_ref 1.044
_refine_ls_hydrogen_treatment constr
_refine_ls_matrix_type full
_refine_ls_number_parameters 779
_refine_ls_number_reflns 10470
_refine_ls_number_restraints 0
_refine_ls_restrained_S_all 1.044
_refine_ls_R_factor_all 0.0450
_refine_ls_R_factor_gt 0.0320
_refine_ls_shift/su_max 0.004
_refine_ls_shift/su_mean 0.002
_refine_ls_structure_factor_coef Fsqd
_refine_ls_weighting_details 'calc w=1/[\s^2^(Fo^2^)+(0.0346P)^2^+1.2095P] where P=(Fo^2^+2Fc^2^)/3'
_refine_ls_weighting_scheme calc
_refine_ls_wR_factor_gt 0.0714
_refine_ls_wR_factor_ref 0.0811
_reflns_number_gt 7921
_reflns_number_total 10470
_reflns_threshold_expression >2sigma(I)
_cod_data_source_file c4qi00028e8.cif
_cod_data_source_block Complex7
_cod_depositor_comments
;
The following automatic conversions were performed:

data item '_symmetry_cell_setting' value 'Triclinic' was changed to
'triclinic' in accordance with the
/home/saulius/struct/COD-crude-data/automatic-downloads/DataCite-retrospective/RSC/depositions/lib/dictionaries/cif_core.dic
dictionary named 'cif_core.dic' version 2.4.2 last updated on
2011-04-26.

Automatic conversion script
Id: cif_fix_values 6909 2019-04-08 15:41:33Z antanas 
;
_cod_original_sg_symbol_H-M P-1
_cod_database_code 4348201

loop_
_symmetry_equiv_pos_as_xyz
'x, y, z'
'-x, -y, -z'

loop_
_atom_site_label
_atom_site_type_symbol
_atom_site_fract_x
_atom_site_fract_y
_atom_site_fract_z
_atom_site_U_iso_or_equiv
_atom_site_adp_type
_atom_site_occupancy
_atom_site_symmetry_multiplicity
_atom_site_calc_flag
_atom_site_refinement_flags
C1 C 0.6669(3) 0.62672(16) 0.18176(15) 0.0468(7) Uani 1 1 d .
H1 H 0.6440 0.6024 0.1324 0.056 Uiso 1 1 calc R
C2 C 0.7733(3) 0.67044(18) 0.29177(16) 0.0589(8) Uani 1 1 d .
H2 H 0.8397 0.6824 0.3336 0.071 Uiso 1 1 calc R
C3 C 0.6554(3) 0.68934(18) 0.28849(17) 0.0595(8) Uani 1 1 d .
H3 H 0.6258 0.7162 0.3269 0.071 Uiso 1 1 calc R
C4 C 0.4497(3) 0.66374(16) 0.18937(17) 0.0522(7) Uani 1 1 d .
H4A H 0.3865 0.6355 0.2241 0.063 Uiso 1 1 calc R
H4B H 0.4230 0.6339 0.1399 0.063 Uiso 1 1 calc R
C5 C 0.4383(3) 0.75015(16) 0.18141(15) 0.0463(7) Uani 1 1 d .
H5A H 0.3427 0.7474 0.1746 0.056 Uiso 1 1 calc R
H5B H 0.4789 0.7828 0.2284 0.056 Uiso 1 1 calc R
C6 C 0.5067(3) 0.79308(16) 0.11511(15) 0.0490(7) Uani 1 1 d .
H6A H 0.6018 0.7948 0.1210 0.059 Uiso 1 1 calc R
H6B H 0.4641 0.7619 0.0677 0.059 Uiso 1 1 calc R
C7 C 0.5990(3) 0.94036(16) 0.15303(15) 0.0436(6) Uani 1 1 d .
C8 C 0.5901(3) 1.02474(15) 0.14767(13) 0.0385(6) Uani 1 1 d .
C9 C 0.6905(3) 1.08869(17) 0.18599(15) 0.0497(7) Uani 1 1 d .
H9 H 0.7643 1.0785 0.2142 0.060 Uiso 1 1 calc R
C10 C 0.6822(3) 1.16952(19) 0.18282(17) 0.0585(8) Uani 1 1 d .
H10 H 0.7507 1.2126 0.2089 0.070 Uiso 1 1 calc R
C11 C 0.5750(3) 1.18521(18) 0.14207(17) 0.0570(8) Uani 1 1 d .
H11 H 0.5716 1.2392 0.1400 0.068 Uiso 1 1 calc R
C12 C 0.4686(3) 1.12138(17) 0.10279(14) 0.0463(7) Uani 1 1 d .
C13 C 0.3532(3) 1.1339(2) 0.06151(17) 0.0606(8) Uani 1 1 d .
H13 H 0.3461 1.1871 0.0585 0.073 Uiso 1 1 calc R
C14 C 0.2522(3) 1.0699(2) 0.02595(17) 0.0643(9) Uani 1 1 d .
H14 H 0.1761 1.0797 -0.0001 0.077 Uiso 1 1 calc R
C15 C 0.2609(3) 0.9891(2) 0.02794(15) 0.0544(8) Uani 1 1 d .
H15 H 0.1915 0.9459 0.0027 0.065 Uiso 1 1 calc R
C16 C 0.3722(3) 0.97387(16) 0.06731(13) 0.0406(6) Uani 1 1 d .
C17 C 0.4770(3) 1.03958(15) 0.10555(13) 0.0382(6) Uani 1 1 d .
C18 C 0.3811(3) 0.88904(17) 0.07013(14) 0.0452(7) Uani 1 1 d .
C19 C 1.1917(3) 0.48090(15) 0.22363(15) 0.0431(6) Uani 1 1 d .
H19 H 1.1848 0.4821 0.2759 0.052 Uiso 1 1 calc R
C20 C 1.1564(3) 0.49262(16) 0.10327(14) 0.0469(7) Uani 1 1 d .
H20 H 1.1186 0.5035 0.0560 0.056 Uiso 1 1 calc R
C21 C 1.2623(3) 0.46160(16) 0.11395(15) 0.0474(7) Uani 1 1 d .
H21 H 1.3111 0.4482 0.0765 0.057 Uiso 1 1 calc R
C22 C 1.3915(3) 0.42459(16) 0.23059(17) 0.0520(7) Uani 1 1 d .
H22A H 1.3988 0.4388 0.2849 0.062 Uiso 1 1 calc R
H22B H 1.4775 0.4532 0.2124 0.062 Uiso 1 1 calc R
C23 C 1.3676(3) 0.33244(16) 0.21915(16) 0.0489(7) Uani 1 1 d .
H23A H 1.4531 0.3204 0.2319 0.059 Uiso 1 1 calc R
H23B H 1.3378 0.3160 0.1656 0.059 Uiso 1 1 calc R
C24 C 1.2623(3) 0.28162(15) 0.26728(16) 0.0489(7) Uani 1 1 d .
H24A H 1.2897 0.2993 0.3208 0.059 Uiso 1 1 calc R
H24B H 1.1753 0.2912 0.2529 0.059 Uiso 1 1 calc R
C25 C 1.3504(3) 0.16464(17) 0.29322(14) 0.0423(6) Uani 1 1 d .
C26 C 1.3363(3) 0.07624(16) 0.28114(13) 0.0397(6) Uani 1 1 d .
C27 C 1.4374(3) 0.04521(18) 0.31199(14) 0.0505(7) Uani 1 1 d .
H27 H 1.5157 0.0800 0.3393 0.061 Uiso 1 1 calc R
C28 C 1.4217(3) -0.0398(2) 0.30185(16) 0.0591(8) Uani 1 1 d .
H28 H 1.4905 -0.0608 0.3222 0.071 Uiso 1 1 calc R
C29 C 1.3079(3) -0.09095(19) 0.26288(16) 0.0569(8) Uani 1 1 d .
H29 H 1.2988 -0.1470 0.2583 0.068 Uiso 1 1 calc R
C30 C 1.2029(3) -0.06207(17) 0.22906(14) 0.0461(7) Uani 1 1 d .
C31 C 1.0827(3) -0.11343(18) 0.18771(16) 0.0584(8) Uani 1 1 d .
H31 H 1.0706 -0.1697 0.1817 0.070 Uiso 1 1 calc R
C32 C 0.9852(3) -0.0821(2) 0.15685(17) 0.0637(9) Uani 1 1 d .
H32 H 0.9062 -0.1171 0.1305 0.076 Uiso 1 1 calc R
C33 C 1.0015(3) 0.00276(19) 0.16400(16) 0.0539(7) Uani 1 1 d .
H33 H 0.9342 0.0237 0.1414 0.065 Uiso 1 1 calc R
C34 C 1.1159(3) 0.05470(16) 0.20401(14) 0.0412(6) Uani 1 1 d .
C35 C 1.2192(3) 0.02369(15) 0.23828(13) 0.0390(6) Uani 1 1 d .
C36 C 1.1318(3) 0.14326(17) 0.21130(15) 0.0473(7) Uani 1 1 d .
C37 C 0.9309(3) 0.46066(16) 0.35271(14) 0.0410(6) Uani 1 1 d .
H37 H 1.0050 0.5023 0.3762 0.049 Uiso 1 1 calc R
C38 C 0.7696(3) 0.39066(17) 0.27102(16) 0.0513(7) Uani 1 1 d .
H38 H 0.7104 0.3746 0.2263 0.062 Uiso 1 1 calc R
C39 C 0.7668(3) 0.34586(17) 0.33332(17) 0.0547(7) Uani 1 1 d .
H39 H 0.7063 0.2945 0.3396 0.066 Uiso 1 1 calc R
C40 C 0.9103(3) 0.37043(18) 0.46314(15) 0.0560(8) Uani 1 1 d .
H40A H 0.8402 0.3728 0.4952 0.067 Uiso 1 1 calc R
H40B H 0.9939 0.4116 0.4839 0.067 Uiso 1 1 calc R
C41 C 0.9316(3) 0.28591(17) 0.46679(16) 0.0570(8) Uani 1 1 d .
H41A H 0.9635 0.2780 0.5189 0.068 Uiso 1 1 calc R
H41B H 0.8452 0.2441 0.4527 0.068 Uiso 1 1 calc R
C42 C 1.0332(3) 0.27484(17) 0.41434(16) 0.0559(8) Uani 1 1 d .
H42A H 0.9979 0.2784 0.3618 0.067 Uiso 1 1 calc R
H42B H 1.1175 0.3191 0.4257 0.067 Uiso 1 1 calc R
C43 C 1.1759(3) 0.19396(19) 0.47126(16) 0.0501(7) Uani 1 1 d .
C44 C 1.2087(3) 0.11502(17) 0.47308(14) 0.0439(7) Uani 1 1 d .
C45 C 1.3269(3) 0.1110(2) 0.51374(17) 0.0640(9) Uani 1 1 d .
H45 H 1.3864 0.1581 0.5396 0.077 Uiso 1 1 calc R
C46 C 1.3579(4) 0.0368(3) 0.51641(18) 0.0770(11) Uani 1 1 d .
H46 H 1.4382 0.0348 0.5442 0.092 Uiso 1 1 calc R
C47 C 1.2730(4) -0.0327(2) 0.47921(18) 0.0691(10) Uani 1 1 d .
H47 H 1.2957 -0.0818 0.4818 0.083 Uiso 1 1 calc R
C48 C 1.1511(3) -0.03155(18) 0.43673(15) 0.0497(7) Uani 1 1 d .
C49 C 1.0590(4) -0.10170(19) 0.39653(18) 0.0629(9) Uani 1 1 d .
H49 H 1.0785 -0.1518 0.3978 0.075 Uiso 1 1 calc R
C50 C 0.9429(4) -0.09749(19) 0.35621(18) 0.0650(9) Uani 1 1 d .
H50 H 0.8834 -0.1447 0.3306 0.078 Uiso 1 1 calc R
C51 C 0.9117(3) -0.02318(19) 0.35272(15) 0.0547(8) Uani 1 1 d .
H51 H 0.8317 -0.0211 0.3247 0.066 Uiso 1 1 calc R
C52 C 0.9983(3) 0.04705(16) 0.39042(13) 0.0417(6) Uani 1 1 d .
C53 C 1.1196(3) 0.04404(16) 0.43339(13) 0.0393(6) Uani 1 1 d .
C54 C 0.9673(3) 0.12615(18) 0.38456(14) 0.0479(7) Uani 1 1 d .
C55 C 1.1933(3) 0.68764(17) 0.33840(15) 0.0436(6) Uani 1 1 d .
C56 C 0.6940(3) 0.44920(18) 0.07240(15) 0.0493(7) Uani 1 1 d .
C57 C 0.9100(4) 0.7349(2) -0.0007(2) 0.0895(11) Uani 1 1 d .
H57A H 0.8720 0.7221 0.0467 0.134 Uiso 1 1 calc R
H57B H 0.8408 0.7127 -0.0426 0.134 Uiso 1 1 calc R
H57C H 0.9439 0.7936 -0.0032 0.134 Uiso 1 1 calc R
C58 C 1.0796(3) 0.70408(19) -0.07645(16) 0.0675(9) Uani 1 1 d .
H58A H 1.1494 0.6770 -0.0725 0.101 Uiso 1 1 calc R
H58B H 1.1186 0.7608 -0.0869 0.101 Uiso 1 1 calc R
H58C H 1.0107 0.6774 -0.1172 0.101 Uiso 1 1 calc R
C59 C 1.0726(3) 0.67348(18) 0.05586(18) 0.0620(8) Uani 1 1 d .
H59 H 1.1452 0.6526 0.0504 0.074 Uiso 1 1 calc R
C60 C 0.3324(3) 0.47736(19) 0.56929(17) 0.0640(8) Uani 1 1 d .
H60A H 0.2654 0.4314 0.5420 0.096 Uiso 1 1 calc R
H60B H 0.2935 0.4972 0.6104 0.096 Uiso 1 1 calc R
H60C H 0.4090 0.4604 0.5897 0.096 Uiso 1 1 calc R
C61 C 0.4800(3) 0.61781(19) 0.54780(19) 0.0714(9) Uani 1 1 d .
H61A H 0.5624 0.6053 0.5653 0.107 Uiso 1 1 calc R
H61B H 0.4485 0.6415 0.5897 0.107 Uiso 1 1 calc R
H61C H 0.4973 0.6563 0.5083 0.107 Uiso 1 1 calc R
C62 C 0.3256(3) 0.53286(19) 0.44453(17) 0.0545(7) Uani 1 1 d .
H62 H 0.3580 0.5765 0.4138 0.065 Uiso 1 1 calc R
Cd1 Cd 0.947389(19) 0.568519(12) 0.200449(10) 0.04127(8) Uani 1 1 d .
N1 N 0.7813(2) 0.63078(13) 0.22407(12) 0.0489(6) Uani 1 1 d .
N2 N 0.5872(2) 0.66156(13) 0.21773(12) 0.0454(5) Uani 1 1 d .
N3 N 0.4967(2) 0.87763(13) 0.11102(12) 0.0418(5) Uani 1 1 d .
N4 N 1.1117(2) 0.50593(13) 0.17240(12) 0.0427(5) Uani 1 1 d .
N5 N 1.2838(2) 0.45368(12) 0.19108(12) 0.0413(5) Uani 1 1 d .
N6 N 1.2467(2) 0.19302(12) 0.25716(11) 0.0413(5) Uani 1 1 d .
N7 N 0.8723(2) 0.46311(13) 0.28319(11) 0.0424(5) Uani 1 1 d .
N8 N 0.8708(2) 0.39092(13) 0.38554(12) 0.0428(5) Uani 1 1 d .
N9 N 1.0615(2) 0.19544(13) 0.42251(12) 0.0451(5) Uani 1 1 d .
N10 N 0.7977(3) 0.49484(18) 0.09699(14) 0.0711(8) Uani 1 1 d .
N11 N 1.0965(3) 0.64723(16) 0.30194(14) 0.0651(7) Uani 1 1 d .
N12 N 1.0194(2) 0.69952(14) -0.00513(12) 0.0503(6) Uani 1 1 d .
N13 N 0.3766(2) 0.54257(14) 0.51765(13) 0.0509(6) Uani 1 1 d .
O1 O 0.6903(2) 0.92309(12) 0.19189(12) 0.0650(6) Uani 1 1 d .
O2 O 0.2925(2) 0.82989(13) 0.03906(12) 0.0674(6) Uani 1 1 d .
O3 O 1.2432(2) 0.25562(14) 0.50959(13) 0.0758(6) Uani 1 1 d .
O4 O 0.8646(2) 0.13299(14) 0.34851(12) 0.0792(7) Uani 1 1 d .
O5 O 1.4458(2) 0.21257(12) 0.33230(11) 0.0615(5) Uani 1 1 d .
O6 O 1.0502(2) 0.17463(13) 0.17993(14) 0.0783(7) Uani 1 1 d .
O7 O 1.0349(3) 0.67412(13) 0.12022(13) 0.0854(7) Uani 1 1 d .
O8 O 0.2399(2) 0.47181(14) 0.41403(12) 0.0709(6) Uani 1 1 d .
S1 S 0.54990(9) 0.38527(5) 0.03610(5) 0.0699(2) Uani 1 1 d .
S2 S 1.32878(8) 0.74384(5) 0.39070(4) 0.0607(2) Uani 1 1 d .

loop_
_atom_site_aniso_label
_atom_site_aniso_U_11
_atom_site_aniso_U_22
_atom_site_aniso_U_33
_atom_site_aniso_U_23
_atom_site_aniso_U_13
_atom_site_aniso_U_12
C1 0.0522(18) 0.0443(18) 0.0476(15) -0.0017(12) 0.0032(14) 0.0210(14)
C2 0.069(2) 0.055(2) 0.0557(18) -0.0066(14) -0.0073(15) 0.0281(17)
C3 0.073(2) 0.054(2) 0.0565(18) -0.0080(14) 0.0040(16) 0.0292(17)
C4 0.0428(17) 0.0349(17) 0.078(2) 0.0022(14) 0.0092(14) 0.0093(13)
C5 0.0414(16) 0.0388(17) 0.0626(17) 0.0030(13) 0.0088(13) 0.0170(13)
C6 0.0521(17) 0.0378(17) 0.0598(17) -0.0023(13) 0.0115(14) 0.0161(14)
C7 0.0393(16) 0.0427(18) 0.0480(15) 0.0012(12) 0.0063(13) 0.0107(14)
C8 0.0396(15) 0.0352(16) 0.0384(13) 0.0003(11) 0.0083(12) 0.0062(13)
C9 0.0496(17) 0.0460(19) 0.0509(16) 0.0005(13) 0.0077(13) 0.0096(15)
C10 0.061(2) 0.046(2) 0.0600(18) -0.0050(14) 0.0144(16) 0.0015(16)
C11 0.079(2) 0.0322(18) 0.0615(18) 0.0027(14) 0.0271(17) 0.0126(17)
C12 0.0596(18) 0.0434(18) 0.0428(14) 0.0104(13) 0.0202(14) 0.0208(15)
C13 0.079(2) 0.059(2) 0.0563(18) 0.0191(16) 0.0219(17) 0.034(2)
C14 0.066(2) 0.085(3) 0.0556(18) 0.0216(17) 0.0077(16) 0.041(2)
C15 0.0511(18) 0.068(2) 0.0427(15) 0.0051(14) 0.0041(13) 0.0162(16)
C16 0.0417(15) 0.0490(18) 0.0329(13) 0.0059(11) 0.0085(11) 0.0146(14)
C17 0.0414(15) 0.0405(17) 0.0332(13) 0.0049(11) 0.0134(11) 0.0096(13)
C18 0.0466(17) 0.0447(19) 0.0411(14) -0.0019(12) 0.0080(13) 0.0079(15)
C19 0.0481(16) 0.0384(16) 0.0437(14) 0.0036(12) 0.0084(13) 0.0132(13)
C20 0.0526(18) 0.0463(18) 0.0396(14) 0.0010(12) 0.0037(13) 0.0118(14)
C21 0.0562(18) 0.0417(17) 0.0462(16) 0.0010(12) 0.0144(13) 0.0146(14)
C22 0.0441(17) 0.0397(18) 0.0722(19) 0.0095(14) 0.0018(14) 0.0134(14)
C23 0.0507(17) 0.0400(18) 0.0632(17) 0.0095(13) 0.0163(14) 0.0207(14)
C24 0.0565(18) 0.0354(17) 0.0613(17) 0.0051(13) 0.0189(14) 0.0195(14)
C25 0.0477(17) 0.0414(18) 0.0376(14) 0.0074(12) 0.0082(13) 0.0116(14)
C26 0.0447(16) 0.0454(17) 0.0330(13) 0.0103(11) 0.0106(12) 0.0170(13)
C27 0.0578(18) 0.057(2) 0.0416(15) 0.0100(13) 0.0078(13) 0.0235(16)
C28 0.076(2) 0.070(2) 0.0511(17) 0.0192(16) 0.0159(16) 0.048(2)
C29 0.085(2) 0.0467(19) 0.0524(17) 0.0113(14) 0.0265(17) 0.0329(19)
C30 0.0616(19) 0.0408(18) 0.0418(14) 0.0070(12) 0.0225(14) 0.0186(15)
C31 0.075(2) 0.0402(19) 0.0554(17) -0.0039(14) 0.0206(17) 0.0064(17)
C32 0.058(2) 0.061(2) 0.0590(19) -0.0103(16) 0.0047(16) -0.0001(18)
C33 0.0465(18) 0.058(2) 0.0537(17) 0.0035(14) 0.0042(14) 0.0099(15)
C34 0.0421(16) 0.0388(17) 0.0421(14) 0.0066(12) 0.0094(12) 0.0094(13)
C35 0.0475(16) 0.0391(17) 0.0341(13) 0.0081(11) 0.0164(12) 0.0143(13)
C36 0.0431(16) 0.0499(19) 0.0515(16) 0.0123(13) 0.0069(13) 0.0166(15)
C37 0.0373(15) 0.0375(17) 0.0487(15) 0.0045(12) 0.0076(12) 0.0106(12)
C38 0.0459(17) 0.0477(19) 0.0550(17) 0.0006(14) 0.0032(13) 0.0065(15)
C39 0.0543(19) 0.0371(18) 0.0676(19) 0.0032(14) 0.0143(16) 0.0029(15)
C40 0.078(2) 0.058(2) 0.0469(16) 0.0145(13) 0.0238(15) 0.0373(17)
C41 0.079(2) 0.0492(19) 0.0575(17) 0.0210(14) 0.0269(16) 0.0349(17)
C42 0.070(2) 0.0448(18) 0.0638(18) 0.0163(14) 0.0293(16) 0.0262(16)
C43 0.0413(17) 0.055(2) 0.0523(16) -0.0001(14) 0.0124(14) 0.0089(15)
C44 0.0436(16) 0.0537(19) 0.0408(14) 0.0042(12) 0.0106(12) 0.0221(14)
C45 0.0468(18) 0.091(3) 0.0577(18) -0.0075(17) 0.0016(15) 0.0274(18)
C46 0.071(2) 0.129(4) 0.0565(19) 0.010(2) 0.0056(17) 0.070(3)
C47 0.086(3) 0.091(3) 0.0586(19) 0.0249(19) 0.0282(19) 0.062(2)
C48 0.067(2) 0.051(2) 0.0451(15) 0.0144(14) 0.0266(14) 0.0309(17)
C49 0.092(3) 0.043(2) 0.067(2) 0.0134(16) 0.0409(19) 0.029(2)
C50 0.079(2) 0.041(2) 0.068(2) -0.0046(15) 0.0270(19) 0.0012(18)
C51 0.0548(19) 0.057(2) 0.0466(16) -0.0039(14) 0.0063(14) 0.0078(16)
C52 0.0466(16) 0.0477(18) 0.0343(13) 0.0062(12) 0.0094(12) 0.0174(14)
C53 0.0455(16) 0.0430(17) 0.0345(13) 0.0071(11) 0.0147(12) 0.0172(14)
C54 0.0584(19) 0.056(2) 0.0352(14) 0.0056(13) 0.0040(13) 0.0260(16)
C55 0.0518(18) 0.0398(17) 0.0421(14) 0.0076(12) 0.0073(13) 0.0169(14)
C56 0.070(2) 0.0509(19) 0.0357(14) -0.0020(13) 0.0025(14) 0.0324(17)
C57 0.085(3) 0.104(3) 0.088(3) -0.008(2) -0.005(2) 0.046(2)
C58 0.079(2) 0.064(2) 0.0544(18) 0.0060(15) 0.0065(16) 0.0121(18)
C59 0.072(2) 0.0447(19) 0.067(2) 0.0164(15) 0.0077(17) 0.0121(16)
C60 0.061(2) 0.072(2) 0.0608(19) 0.0058(16) 0.0135(16) 0.0203(17)
C61 0.062(2) 0.059(2) 0.086(2) -0.0183(18) -0.0038(18) 0.0144(18)
C62 0.0531(19) 0.049(2) 0.066(2) 0.0082(15) 0.0020(16) 0.0229(16)
Cd1 0.04302(13) 0.04088(14) 0.04131(11) 0.00563(8) 0.00253(8) 0.01503(9)
N1 0.0528(15) 0.0468(15) 0.0521(13) 0.0037(11) 0.0028(11) 0.0234(12)
N2 0.0468(14) 0.0345(13) 0.0573(14) 0.0011(10) 0.0060(11) 0.0159(11)
N3 0.0407(13) 0.0334(13) 0.0498(12) -0.0007(10) 0.0043(10) 0.0093(11)
N4 0.0439(13) 0.0414(14) 0.0449(12) 0.0028(10) 0.0060(10) 0.0154(11)
N5 0.0446(13) 0.0306(13) 0.0499(13) 0.0034(9) 0.0064(10) 0.0122(10)
N6 0.0431(13) 0.0341(13) 0.0489(12) 0.0059(10) 0.0087(10) 0.0137(11)
N7 0.0411(13) 0.0418(14) 0.0461(13) 0.0067(10) 0.0069(10) 0.0143(11)
N8 0.0499(14) 0.0362(14) 0.0487(12) 0.0086(10) 0.0148(11) 0.0188(11)
N9 0.0546(15) 0.0363(14) 0.0497(13) 0.0070(10) 0.0126(11) 0.0192(12)
N10 0.075(2) 0.081(2) 0.0568(16) -0.0136(14) -0.0153(14) 0.0317(17)
N11 0.0648(18) 0.0597(18) 0.0638(16) -0.0053(13) -0.0088(14) 0.0135(15)
N12 0.0515(15) 0.0433(15) 0.0507(14) 0.0040(11) -0.0013(11) 0.0079(12)
N13 0.0465(14) 0.0484(16) 0.0588(15) -0.0006(11) 0.0037(12) 0.0169(12)
O1 0.0489(12) 0.0541(14) 0.0883(15) 0.0022(11) -0.0146(11) 0.0166(11)
O2 0.0605(14) 0.0509(14) 0.0758(14) -0.0088(11) -0.0114(11) 0.0001(11)
O3 0.0626(14) 0.0566(15) 0.0975(17) -0.0193(13) 0.0002(13) 0.0055(12)
O4 0.0874(17) 0.0867(18) 0.0710(14) -0.0045(12) -0.0271(13) 0.0495(14)
O5 0.0652(14) 0.0503(13) 0.0612(12) -0.0017(10) -0.0119(11) 0.0115(11)
O6 0.0623(14) 0.0602(15) 0.1122(18) 0.0158(13) -0.0172(13) 0.0255(12)
O7 0.132(2) 0.0604(15) 0.0621(14) 0.0238(11) 0.0265(14) 0.0193(14)
O8 0.0722(15) 0.0586(15) 0.0706(14) -0.0008(11) -0.0171(12) 0.0104(12)
S1 0.0701(6) 0.0601(6) 0.0739(5) -0.0008(4) 0.0116(4) 0.0096(5)
S2 0.0585(5) 0.0525(5) 0.0619(5) 0.0077(4) -0.0065(4) 0.0062(4)

loop_
_atom_type_symbol
_atom_type_description
_atom_type_scat_dispersion_real
_atom_type_scat_dispersion_imag
_atom_type_scat_source
C C 0.0033 0.0016 'International Tables Vol C Tables 4.2.6.8 and 6.1.1.4'
H H 0.0000 0.0000 'International Tables Vol C Tables 4.2.6.8 and 6.1.1.4'
N N 0.0061 0.0033 'International Tables Vol C Tables 4.2.6.8 and 6.1.1.4'
O O 0.0106 0.0060 'International Tables Vol C Tables 4.2.6.8 and 6.1.1.4'
S S 0.1246 0.1234 'International Tables Vol C Tables 4.2.6.8 and 6.1.1.4'
Cd Cd -0.8075 1.2024 'International Tables Vol C Tables 4.2.6.8 and 6.1.1.4'

loop_
_geom_angle_atom_site_label_1
_geom_angle_atom_site_label_2
_geom_angle_atom_site_label_3
_geom_angle
N1 C1 N2 112.5(2)
C3 C2 N1 109.9(3)
C2 C3 N2 106.8(3)
N2 C4 C5 113.7(2)
C6 C5 C4 113.5(2)
N3 C6 C5 111.6(2)
O1 C7 N3 119.3(2)
O1 C7 C8 123.4(2)
N3 C7 C8 117.3(2)
C9 C8 C17 120.3(2)
C9 C8 C7 119.4(2)
C17 C8 C7 120.3(2)
C8 C9 C10 120.2(3)
C11 C10 C9 120.5(3)
C10 C11 C12 121.3(3)
C13 C12 C11 123.6(3)
C13 C12 C17 117.9(3)
C11 C12 C17 118.4(3)
C14 C13 C12 121.3(3)
C13 C14 C15 120.9(3)
C16 C15 C14 119.9(3)
C15 C16 C17 119.8(3)
C15 C16 C18 120.1(3)
C17 C16 C18 120.1(2)
C16 C17 C8 120.5(2)
C16 C17 C12 120.2(2)
C8 C17 C12 119.3(2)
O2 C18 N3 119.9(3)
O2 C18 C16 122.8(3)
N3 C18 C16 117.3(2)
N4 C19 N5 111.9(2)
C21 C20 N4 110.4(2)
C20 C21 N5 106.2(2)
N5 C22 C23 113.7(2)
C22 C23 C24 113.4(2)
N6 C24 C23 111.7(2)
O5 C25 N6 119.7(2)
O5 C25 C26 123.4(2)
N6 C25 C26 116.9(2)
C27 C26 C35 120.1(2)
C27 C26 C25 119.8(2)
C35 C26 C25 120.1(2)
C26 C27 C28 119.5(3)
C29 C28 C27 120.7(3)
C28 C29 C30 121.9(3)
C29 C30 C35 117.5(3)
C29 C30 C31 123.7(3)
C35 C30 C31 118.8(3)
C32 C31 C30 120.9(3)
C31 C32 C33 120.8(3)
C34 C33 C32 120.2(3)
C33 C34 C35 120.5(3)
C33 C34 C36 119.8(3)
C35 C34 C36 119.7(2)
C26 C35 C34 121.1(2)
C26 C35 C30 120.2(2)
C34 C35 C30 118.7(2)
O6 C36 N6 119.4(3)
O6 C36 C34 123.1(3)
N6 C36 C34 117.5(2)
N7 C37 N8 111.9(2)
C39 C38 N7 110.0(3)
C38 C39 N8 106.4(2)
N8 C40 C41 113.5(2)
C42 C41 C40 112.4(2)
N9 C42 C41 112.2(2)
O3 C43 N9 120.3(3)
O3 C43 C44 123.1(3)
N9 C43 C44 116.6(3)
C45 C44 C53 119.9(3)
C45 C44 C43 119.8(3)
C53 C44 C43 120.3(2)
C44 C45 C46 120.2(3)
C47 C46 C45 121.0(3)
C46 C47 C48 120.8(3)
C49 C48 C47 123.4(3)
C49 C48 C53 118.2(3)
C47 C48 C53 118.4(3)
C50 C49 C48 121.2(3)
C49 C50 C51 120.7(3)
C52 C51 C50 120.4(3)
C51 C52 C53 119.9(3)
C51 C52 C54 120.3(3)
C53 C52 C54 119.7(2)
C44 C53 C52 120.8(2)
C44 C53 C48 119.7(2)
C52 C53 C48 119.5(3)
O4 C54 N9 119.7(3)
O4 C54 C52 123.0(3)
N9 C54 C52 117.3(2)
N11 C55 S2 179.2(3)
N10 C56 S1 178.7(3)
O7 C59 N12 125.6(3)
O8 C62 N13 125.9(3)
N1 Cd1 N4 178.09(7)
N1 Cd1 O7 88.72(8)
N4 Cd1 O7 90.20(8)
N1 Cd1 N11 91.18(9)
N4 Cd1 N11 90.36(8)
O7 Cd1 N11 88.57(9)
N1 Cd1 N7 93.77(7)
N4 Cd1 N7 87.37(7)
O7 Cd1 N7 176.79(8)
N11 Cd1 N7 89.35(8)
N1 Cd1 N10 87.50(9)
N4 Cd1 N10 90.92(8)
O7 Cd1 N10 89.50(9)
N11 Cd1 N10 177.69(9)
N7 Cd1 N10 92.63(9)
C1 N1 C2 104.6(2)
C1 N1 Cd1 128.78(18)
C2 N1 Cd1 125.98(19)
C1 N2 C3 106.1(2)
C1 N2 C4 127.0(2)
C3 N2 C4 126.7(2)
C18 N3 C7 124.3(2)
C18 N3 C6 118.1(2)
C7 N3 C6 117.5(2)
C19 N4 C20 104.5(2)
C19 N4 Cd1 125.26(17)
C20 N4 Cd1 130.03(17)
C19 N5 C21 107.0(2)
C19 N5 C22 126.7(2)
C21 N5 C22 126.3(2)
C25 N6 C36 124.6(2)
C25 N6 C24 117.1(2)
C36 N6 C24 118.4(2)
C37 N7 C38 105.2(2)
C37 N7 Cd1 124.71(17)
C38 N7 Cd1 130.00(17)
C37 N8 C39 106.5(2)
C37 N8 C40 125.1(2)
C39 N8 C40 128.3(2)
C54 N9 C43 124.7(2)
C54 N9 C42 117.3(2)
C43 N9 C42 117.8(2)
C56 N10 Cd1 150.8(2)
C55 N11 Cd1 162.5(2)
C59 N12 C57 120.4(3)
C59 N12 C58 121.4(3)
C57 N12 C58 117.7(3)
C62 N13 C60 120.6(3)
C62 N13 C61 121.3(3)
C60 N13 C61 118.1(2)
C59 O7 Cd1 132.1(2)

loop_
_geom_bond_atom_site_label_1
_geom_bond_atom_site_label_2
_geom_bond_distance
C1 N1 1.316(3)
C1 N2 1.342(3)
C2 C3 1.344(4)
C2 N1 1.376(3)
C3 N2 1.369(3)
C4 N2 1.469(3)
C4 C5 1.516(3)
C5 C6 1.515(3)
C6 N3 1.473(3)
C7 O1 1.219(3)
C7 N3 1.396(3)
C7 C8 1.468(4)
C8 C9 1.371(3)
C8 C17 1.410(3)
C9 C10 1.403(4)
C10 C11 1.356(4)
C11 C12 1.407(4)
C12 C13 1.407(4)
C12 C17 1.419(4)
C13 C14 1.356(4)
C14 C15 1.403(4)
C15 C16 1.377(4)
C16 C17 1.409(3)
C16 C18 1.473(4)
C18 O2 1.218(3)
C18 N3 1.398(3)
C19 N4 1.324(3)
C19 N5 1.342(3)
C20 C21 1.346(4)
C20 N4 1.379(3)
C21 N5 1.370(3)
C22 N5 1.466(3)
C22 C23 1.518(4)
C23 C24 1.522(3)
C24 N6 1.471(3)
C25 O5 1.216(3)
C25 N6 1.402(3)
C25 C26 1.474(4)
C26 C27 1.374(4)
C26 C35 1.410(3)
C27 C28 1.410(4)
C28 C29 1.351(4)
C29 C30 1.403(4)
C30 C35 1.421(4)
C30 C31 1.412(4)
C31 C32 1.346(4)
C32 C33 1.403(4)
C33 C34 1.367(4)
C34 C35 1.413(3)
C34 C36 1.466(4)
C36 O6 1.218(3)
C36 N6 1.403(3)
C37 N7 1.317(3)
C37 N8 1.341(3)
C38 C39 1.348(4)
C38 N7 1.367(3)
C39 N8 1.370(3)
C40 N8 1.466(3)
C40 C41 1.517(4)
C41 C42 1.512(4)
C42 N9 1.469(3)
C43 O3 1.218(3)
C43 N9 1.397(3)
C43 C44 1.477(4)
C44 C45 1.373(4)
C44 C53 1.405(4)
C45 C46 1.390(5)
C46 C47 1.356(5)
C47 C48 1.405(4)
C48 C49 1.411(4)
C48 C53 1.416(4)
C49 C50 1.353(4)
C50 C51 1.393(4)
C51 C52 1.373(4)
C52 C53 1.414(3)
C52 C54 1.473(4)
C54 O4 1.219(3)
C54 N9 1.395(3)
C55 N11 1.155(3)
C55 S2 1.625(3)
C56 N10 1.160(4)
C56 S1 1.624(3)
C57 N12 1.434(4)
C58 N12 1.449(3)
C59 O7 1.234(3)
C59 N12 1.303(3)
C60 N13 1.449(3)
C61 N13 1.454(4)
C62 O8 1.221(3)
C62 N13 1.329(4)
Cd1 N1 2.327(2)
Cd1 N4 2.335(2)
Cd1 O7 2.337(2)
Cd1 N11 2.343(3)
Cd1 N7 2.339(2)
Cd1 N10 2.340(3)
